data_8000154
loop_
_publ_author_name
'Mashima, Kazushi'
'Ohnishi, Ryuji'
'Yamagata, Tsuneaki'
'Tsurugi, Hayato'

_publ_section_title
;
 Benzylation of \a-Diimine Ligands Bound to Zirconium and Hafnium. A New
 Convenient Route to Olefin Polymerization Catalysts
;
_journal_issue 12
_journal_name_full 'Chemistry Letters'
_journal_page_first 1420
_journal_paper_doi 10.1246/cl.2007.1420
_journal_volume 36
_journal_year 2007
_chemical_formula_moiety ' (C7 H7)3, (C25 H27 N2), Zr1, (C7 H8) '
_chemical_formula_structural '(Zr1 3(C7 H7) (C25 H27 N2)) (C7 H8)'
_chemical_formula_sum 'C53 H56 N2 Zr'
_chemical_formula_weight 812.22
_chemical_properties_physical air-unstable
_space_group_IT_number 2
_symmetry_cell_setting triclinic
_symmetry_Int_Tables_number 2
_symmetry_space_group_name_Hall '-P 1'
_symmetry_space_group_name_H-M 'P -1'
_atom_sites_solution_hydrogens geom
_atom_sites_solution_primary direct
_atom_sites_solution_secondary difmap
_audit_creation_date 2006-09-06T14:15:29
_audit_creation_method 'from SHELXL97 CIF and IUCr SHELXL97-template'
_audit_update_record
;
2006-09-20 16:17

2006-09-21T15:27 # Formatted by publCIF
;
_cell_angle_alpha 97.217(2)
_cell_angle_beta 97.205(2)
_cell_angle_gamma 108.524(2)
_cell_formula_units_Z 2
_cell_length_a 11.0235(7)
_cell_length_b 12.4819(8)
_cell_length_c 16.7108(12)
_cell_measurement_reflns_used 25568
_cell_measurement_temperature 120(1)
_cell_measurement_theta_max 30.45
_cell_measurement_theta_min 3.05
_cell_volume 2129.2(2)
_computing_cell_refinement 'RAPID-AUTO (Rigaku, 1998)'
_computing_data_collection 'RAPID-AUTO (Rigaku, 1998)'
_computing_data_reduction ' teXan (Rigaku/MSC, 2004) '
_computing_molecular_graphics 'Ortep-3 (Farrugia, 1997)'
_computing_publication_material ' SHELXL-97 (Sheldrick, 1997) and modified '
_computing_structure_refinement 'SHELXL97 (Sheldrick, 1997)'
_computing_structure_solution ' SIR2004 (Maria et al., 2005) '
_diffrn_ambient_temperature 120(1)
_diffrn_detector_area_resol_mean 10.00
_diffrn_measured_fraction_theta_full 0.996
_diffrn_measured_fraction_theta_max 0.996
_diffrn_measurement_device_details
;
RAPID: Eulerian 3-circle
;
_diffrn_measurement_device_type 'Rigaku RAXIS-RAPID Imaging Plate'
_diffrn_measurement_method \w
_diffrn_radiation_collimation ' 0.8 mm double pinhole '
_diffrn_radiation_detector 'imaging plate'
_diffrn_radiation_monochromator graphite
_diffrn_radiation_source 'normal-focus sealed tube'
_diffrn_radiation_type MoK\a
_diffrn_radiation_wavelength 0.71075
_diffrn_reflns_av_R_equivalents 0.1200
_diffrn_reflns_av_sigmaI/netI 0.0915
_diffrn_reflns_limit_h_max 15
_diffrn_reflns_limit_h_min -15
_diffrn_reflns_limit_k_max 17
_diffrn_reflns_limit_k_min -17
_diffrn_reflns_limit_l_max 23
_diffrn_reflns_limit_l_min -23
_diffrn_reflns_number 58031
_diffrn_reflns_reduction_process 'Lp corrections applied'
_diffrn_reflns_theta_full 30.48
_diffrn_reflns_theta_max 30.48
_diffrn_reflns_theta_min 3.04
_diffrn_source_current 40
_diffrn_source_power 50
_exptl_absorpt_coefficient_mu 0.296
_exptl_absorpt_correction_T_max 0.971
_exptl_absorpt_correction_T_min 0.785
_exptl_absorpt_correction_type multi-scan
_exptl_absorpt_process_details
; 
Higashi, H. (1995), ABSCOR: Program for Absorption 
Correction, Rigaku Corporation, Tokyo, Japan.
;
_exptl_crystal_colour yellow
_exptl_crystal_density_diffrn 1.267
_exptl_crystal_density_method 'not measured'
_exptl_crystal_description platelet
_exptl_crystal_F_000 856
_exptl_crystal_preparation 'mounted on the CryoLoop with mineral oil and placed in N2 stream at 120(1) K'
_exptl_crystal_recrystallization_method 'Crystallized from a solution of toluene at 255 K under Ar'
_exptl_crystal_size_max 0.30
_exptl_crystal_size_mid 0.20
_exptl_crystal_size_min 0.10
_refine_diff_density_max 1.041
_refine_diff_density_min -1.200
_refine_diff_density_rms 0.118
_refine_ls_extinction_coef 0.0073(10)
_refine_ls_extinction_expression Fc^*^=kFc[1+0.001xFc^2^\l^3^/sin(2\q)]^-1/4^
_refine_ls_extinction_method SHELXL
_refine_ls_goodness_of_fit_ref 1.062
_refine_ls_hydrogen_treatment constr
_refine_ls_matrix_type full
_refine_ls_number_parameters 506
_refine_ls_number_reflns 12915
_refine_ls_number_restraints 0
_refine_ls_restrained_S_all 1.062
_refine_ls_R_factor_all 0.1098
_refine_ls_R_factor_gt 0.0681
_refine_ls_shift/su_max 0.000
_refine_ls_shift/su_mean 0.000
_refine_ls_structure_factor_coef Fsqd
_refine_ls_weighting_details 'calc w=1/[\s^2^(Fo^2^)+(0.0630P)^2^+2.9938P] where P=(Fo^2^+2Fc^2^)/3'
_refine_ls_weighting_scheme calc
_refine_ls_wR_factor_gt 0.1412
_refine_ls_wR_factor_ref 0.1714
_reflns_number_gt 8869
_reflns_number_total 12915
_reflns_threshold_expression >2sigma(I)
_cod_data_source_file 36-1420sup1.cif
_cod_data_source_block global
_cod_original_sg_symbol_Hall '  -P 1 '
_cod_original_sg_symbol_H-M P-1
_cod_database_code 8000154

loop_
_symmetry_equiv_pos_as_xyz
'x, y, z'
'-x, -y, -z'

loop_
_atom_site_label
_atom_site_type_symbol
_atom_site_fract_x
_atom_site_fract_y
_atom_site_fract_z
_atom_site_U_iso_or_equiv
_atom_site_adp_type
_atom_site_occupancy
_atom_site_symmetry_multiplicity
_atom_site_calc_flag
_atom_site_refinement_flags
C1 C 0.4087(3) 0.1644(3) -0.34061(19) 0.0227(6) Uani 1 1 d .
C2 C 0.3960(3) 0.1293(3) -0.2599(2) 0.0260(6) Uani 1 1 d .
H2A H 0.3570 0.0447 -0.2677 0.031 Uiso 1 1 calc R
H2B H 0.4834 0.1522 -0.2259 0.031 Uiso 1 1 calc R
C3 C 0.4717(3) 0.1008(3) -0.3955(2) 0.0251(6) Uani 1 1 d .
H3A H 0.5413 0.0837 -0.3616 0.030 Uiso 1 1 calc R
H3B H 0.5122 0.1503 -0.4336 0.030 Uiso 1 1 calc R
C4 C 0.3739(3) -0.0108(3) -0.4448(2) 0.0234(6) Uani 1 1 d .
C5 C 0.3477(3) -0.1126(3) -0.4136(2) 0.0300(7) Uani 1 1 d .
H5 H 0.3902 -0.1122 -0.3604 0.036 Uiso 1 1 calc R
C6 C 0.2600(3) -0.2146(3) -0.4594(2) 0.0333(8) Uani 1 1 d .
H6 H 0.2440 -0.2837 -0.4379 0.040 Uiso 1 1 calc R
C7 C 0.1963(3) -0.2155(3) -0.5357(2) 0.0346(8) Uani 1 1 d .
H7 H 0.1355 -0.2852 -0.5666 0.042 Uiso 1 1 calc R
C8 C 0.2205(3) -0.1153(3) -0.5676(2) 0.0344(8) Uani 1 1 d .
H8 H 0.1763 -0.1160 -0.6204 0.041 Uiso 1 1 calc R
C9 C 0.3094(3) -0.0138(3) -0.5225(2) 0.0291(7) Uani 1 1 d .
H9 H 0.3265 0.0546 -0.5449 0.035 Uiso 1 1 calc R
C10 C 0.3717(3) 0.2750(3) -0.43798(19) 0.0233(6) Uani 1 1 d .
C11 C 0.4903(3) 0.3424(3) -0.4547(2) 0.0247(6) Uani 1 1 d .
C12 C 0.4944(3) 0.3657(3) -0.5338(2) 0.0304(7) Uani 1 1 d .
H12 H 0.5747 0.4095 -0.5470 0.036 Uiso 1 1 calc R
C13 C 0.3839(4) 0.3265(3) -0.5936(2) 0.0327(7) Uani 1 1 d .
H13 H 0.3890 0.3419 -0.6476 0.039 Uiso 1 1 calc R
C14 C 0.2658(3) 0.2646(3) -0.5746(2) 0.0296(7) Uani 1 1 d .
H14 H 0.1896 0.2406 -0.6152 0.036 Uiso 1 1 calc R
C15 C 0.2570(3) 0.2370(3) -0.4966(2) 0.0262(6) Uani 1 1 d .
C16 C 0.6099(3) 0.3918(3) -0.3893(2) 0.0293(7) Uani 1 1 d .
H16A H 0.6829 0.4363 -0.4128 0.044 Uiso 1 1 calc R
H16B H 0.6310 0.3293 -0.3675 0.044 Uiso 1 1 calc R
H16C H 0.5938 0.4420 -0.3450 0.044 Uiso 1 1 calc R
C17 C 0.1288(3) 0.1687(3) -0.4769(2) 0.0332(7) Uani 1 1 d .
H17A H 0.1408 0.1575 -0.4198 0.050 Uiso 1 1 calc R
H17B H 0.0944 0.0939 -0.5133 0.050 Uiso 1 1 calc R
H17C H 0.0674 0.2103 -0.4847 0.050 Uiso 1 1 calc R
C18 C 0.2424(3) 0.1052(3) -0.1691(2) 0.0308(7) Uani 1 1 d .
C19 C 0.2791(4) 0.1228(3) -0.0834(2) 0.0339(8) Uani 1 1 d .
C20 C 0.2007(4) 0.0497(4) -0.0389(3) 0.0471(11) Uani 1 1 d .
H20 H 0.2240 0.0621 0.0191 0.057 Uiso 1 1 calc R
C21 C 0.0904(4) -0.0396(4) -0.0775(3) 0.0514(12) Uani 1 1 d .
H21 H 0.0380 -0.0878 -0.0463 0.062 Uiso 1 1 calc R
C22 C 0.0564(4) -0.0590(3) -0.1619(3) 0.0467(10) Uani 1 1 d .
H22 H -0.0193 -0.1212 -0.1883 0.056 Uiso 1 1 calc R
C23 C 0.1312(4) 0.0113(3) -0.2090(2) 0.0339(8) Uani 1 1 d .
C24 C 0.3981(4) 0.2178(3) -0.0375(2) 0.0415(9) Uani 1 1 d .
H24A H 0.4431 0.2615 -0.0762 0.062 Uiso 1 1 calc R
H24B H 0.4562 0.1852 -0.0076 0.062 Uiso 1 1 calc R
H24C H 0.3728 0.2688 0.0014 0.062 Uiso 1 1 calc R
C25 C 0.0924(4) -0.0146(3) -0.3008(2) 0.0385(9) Uani 1 1 d .
H25A H 0.1542 0.0423 -0.3248 0.058 Uiso 1 1 calc R
H25B H 0.0050 -0.0114 -0.3160 0.058 Uiso 1 1 calc R
H25C H 0.0929 -0.0914 -0.3215 0.058 Uiso 1 1 calc R
C26 C 0.0518(3) 0.2643(3) -0.2636(2) 0.0279(7) Uani 1 1 d .
H26A H 0.0088 0.2900 -0.3094 0.034 Uiso 1 1 calc R
H26B H 0.0113 0.1809 -0.2652 0.034 Uiso 1 1 calc R
C27 C 0.0687(3) 0.3348(3) -0.1831(2) 0.0259(6) Uani 1 1 d .
C28 C 0.1036(3) 0.2984(3) -0.1102(2) 0.0309(7) Uani 1 1 d .
H28 H 0.1043 0.2222 -0.1126 0.037 Uiso 1 1 calc R
C29 C 0.1369(3) 0.3704(3) -0.0353(2) 0.0347(8) Uani 1 1 d .
H29 H 0.1609 0.3436 0.0129 0.042 Uiso 1 1 calc R
C30 C 0.1356(4) 0.4811(3) -0.0301(2) 0.0369(8) Uani 1 1 d .
H30 H 0.1594 0.5308 0.0215 0.044 Uiso 1 1 calc R
C31 C 0.0992(3) 0.5193(3) -0.1006(2) 0.0328(7) Uani 1 1 d .
H31 H 0.0966 0.5950 -0.0969 0.039 Uiso 1 1 calc R
C32 C 0.0669(3) 0.4488(3) -0.1761(2) 0.0261(6) Uani 1 1 d .
H32 H 0.0433 0.4768 -0.2239 0.031 Uiso 1 1 calc R
C33 C 0.4021(3) 0.4624(3) -0.1401(2) 0.0258(6) Uani 1 1 d .
H33A H 0.3691 0.5274 -0.1325 0.031 Uiso 1 1 calc R
H33B H 0.4007 0.4292 -0.0892 0.031 Uiso 1 1 calc R
C34 C 0.5374(3) 0.5036(3) -0.1566(2) 0.0268(7) Uani 1 1 d .
C35 C 0.6101(3) 0.4303(3) -0.1643(2) 0.0313(7) Uani 1 1 d .
H35 H 0.5727 0.3528 -0.1577 0.038 Uiso 1 1 calc R
C36 C 0.7351(3) 0.4672(4) -0.1814(2) 0.0377(8) Uani 1 1 d .
H36 H 0.7823 0.4155 -0.1855 0.045 Uiso 1 1 calc R
C37 C 0.7917(4) 0.5796(4) -0.1925(2) 0.0433(10) Uani 1 1 d .
H37 H 0.8771 0.6052 -0.2045 0.052 Uiso 1 1 calc R
C38 C 0.7219(3) 0.6533(4) -0.1858(2) 0.0411(9) Uani 1 1 d .
H38 H 0.7599 0.7304 -0.1932 0.049 Uiso 1 1 calc R
C39 C 0.5968(3) 0.6168(3) -0.1683(2) 0.0313(7) Uani 1 1 d .
H39 H 0.5506 0.6693 -0.1642 0.038 Uiso 1 1 calc R
C40 C 0.3069(3) 0.4622(3) -0.3337(2) 0.0269(7) Uani 1 1 d .
H40A H 0.3988 0.5132 -0.3195 0.032 Uiso 1 1 calc R
H40B H 0.2927 0.4221 -0.3909 0.032 Uiso 1 1 calc R
C41 C 0.2224(3) 0.5344(3) -0.3299(2) 0.0250(6) Uani 1 1 d .
C42 C 0.1039(3) 0.5027(3) -0.3831(2) 0.0303(7) Uani 1 1 d .
H42 H 0.0797 0.4361 -0.4241 0.036 Uiso 1 1 calc R
C43 C 0.0209(3) 0.5649(3) -0.3782(2) 0.0346(8) Uani 1 1 d .
H43 H -0.0596 0.5400 -0.4150 0.042 Uiso 1 1 calc R
C44 C 0.0541(3) 0.6632(3) -0.3201(2) 0.0357(8) Uani 1 1 d .
H44 H -0.0032 0.7060 -0.3165 0.043 Uiso 1 1 calc R
C45 C 0.1730(3) 0.6989(3) -0.2665(2) 0.0312(7) Uani 1 1 d .
H45 H 0.1976 0.7669 -0.2267 0.037 Uiso 1 1 calc R
C46 C 0.2549(3) 0.6353(3) -0.2715(2) 0.0274(7) Uani 1 1 d .
H46 H 0.3353 0.6602 -0.2345 0.033 Uiso 1 1 calc R
C47 C 0.6934(4) 0.0995(3) 0.8845(3) 0.0395(9) Uani 1 1 d .
C48 C 0.7529(4) 0.0719(4) 0.8208(3) 0.0507(11) Uani 1 1 d .
H48 H 0.8335 0.1243 0.8143 0.061 Uiso 1 1 calc R
C49 C 0.6971(5) -0.0307(4) 0.7663(3) 0.0558(12) Uani 1 1 d .
H49 H 0.7401 -0.0483 0.7233 0.067 Uiso 1 1 calc R
C50 C 0.5800(4) -0.1073(3) 0.7739(3) 0.0448(9) Uani 1 1 d .
H50 H 0.5417 -0.1776 0.7363 0.054 Uiso 1 1 calc R
C51 C 0.5187(4) -0.0812(3) 0.8363(3) 0.0407(9) Uani 1 1 d .
H51 H 0.4373 -0.1337 0.8416 0.049 Uiso 1 1 calc R
C52 C 0.5739(4) 0.0208(3) 0.8918(3) 0.0386(8) Uani 1 1 d .
H52 H 0.5306 0.0374 0.9349 0.046 Uiso 1 1 calc R
C53 C 0.7556(4) 0.2095(4) 0.9462(3) 0.0576(13) Uani 1 1 d .
H53A H 0.6989 0.2135 0.9864 0.086 Uiso 1 1 calc R
H53B H 0.7684 0.2753 0.9178 0.086 Uiso 1 1 calc R
H53C H 0.8398 0.2110 0.9743 0.086 Uiso 1 1 calc R
N1 N 0.3631(2) 0.2447(2) -0.35761(16) 0.0225(5) Uani 1 1 d .
N2 N 0.3160(3) 0.1809(2) -0.21723(17) 0.0255(6) Uani 1 1 d .
Zr1 Zr 0.27328(3) 0.32616(2) -0.248314(19) 0.02243(10) Uani 1 1 d .

loop_
_atom_site_aniso_label
_atom_site_aniso_U_11
_atom_site_aniso_U_22
_atom_site_aniso_U_33
_atom_site_aniso_U_23
_atom_site_aniso_U_13
_atom_site_aniso_U_12
C1 0.0208(14) 0.0239(14) 0.0229(15) 0.0043(11) 0.0041(12) 0.0069(12)
C2 0.0324(16) 0.0230(14) 0.0267(17) 0.0075(12) 0.0080(13) 0.0128(13)
C3 0.0260(15) 0.0254(15) 0.0245(16) 0.0035(12) 0.0054(12) 0.0094(12)
C4 0.0233(14) 0.0248(14) 0.0257(16) 0.0051(12) 0.0086(12) 0.0113(12)
C5 0.0371(18) 0.0268(16) 0.0287(18) 0.0090(13) 0.0101(14) 0.0112(14)
C6 0.0371(18) 0.0242(16) 0.042(2) 0.0109(14) 0.0171(16) 0.0098(14)
C7 0.0262(16) 0.0272(16) 0.046(2) 0.0004(15) 0.0079(15) 0.0038(13)
C8 0.0304(17) 0.0339(18) 0.038(2) 0.0038(15) -0.0004(15) 0.0139(15)
C9 0.0300(16) 0.0265(15) 0.0317(18) 0.0067(13) 0.0047(14) 0.0106(13)
C10 0.0278(15) 0.0270(15) 0.0180(15) 0.0043(11) 0.0043(12) 0.0129(13)
C11 0.0306(16) 0.0225(14) 0.0257(16) 0.0075(12) 0.0108(13) 0.0120(13)
C12 0.0369(18) 0.0275(16) 0.0308(18) 0.0106(13) 0.0127(15) 0.0118(14)
C13 0.051(2) 0.0322(17) 0.0213(16) 0.0083(13) 0.0108(15) 0.0198(16)
C14 0.0370(18) 0.0317(16) 0.0210(16) 0.0036(12) 0.0018(13) 0.0144(14)
C15 0.0299(16) 0.0263(15) 0.0243(16) 0.0038(12) 0.0067(13) 0.0116(13)
C16 0.0278(16) 0.0278(16) 0.0313(18) 0.0086(13) 0.0086(14) 0.0054(13)
C17 0.0266(16) 0.0411(19) 0.0288(18) 0.0026(14) 0.0040(14) 0.0091(15)
C18 0.0354(18) 0.0340(17) 0.0357(19) 0.0193(14) 0.0175(15) 0.0197(15)
C19 0.042(2) 0.043(2) 0.0290(18) 0.0152(15) 0.0139(15) 0.0256(17)
C20 0.060(3) 0.064(3) 0.044(2) 0.035(2) 0.031(2) 0.040(2)
C21 0.055(3) 0.058(3) 0.064(3) 0.039(2) 0.038(2) 0.029(2)
C22 0.043(2) 0.035(2) 0.071(3) 0.024(2) 0.029(2) 0.0128(17)
C23 0.0391(19) 0.0292(17) 0.040(2) 0.0131(14) 0.0190(16) 0.0137(15)
C24 0.053(2) 0.053(2) 0.029(2) 0.0143(17) 0.0067(17) 0.029(2)
C25 0.039(2) 0.0232(16) 0.049(2) 0.0057(15) 0.0093(17) 0.0040(15)
C26 0.0212(14) 0.0322(16) 0.0257(17) 0.0035(13) 0.0021(12) 0.0040(13)
C27 0.0180(13) 0.0329(16) 0.0253(17) 0.0053(13) 0.0043(12) 0.0063(12)
C28 0.0296(16) 0.0374(18) 0.0292(18) 0.0070(14) 0.0049(14) 0.0156(14)
C29 0.0328(18) 0.049(2) 0.0266(18) 0.0080(15) 0.0055(14) 0.0197(16)
C30 0.0354(18) 0.045(2) 0.0291(19) -0.0002(15) 0.0048(15) 0.0140(16)
C31 0.0344(18) 0.0347(18) 0.0324(19) 0.0049(14) 0.0103(15) 0.0146(15)
C32 0.0253(15) 0.0309(16) 0.0255(17) 0.0079(13) 0.0084(13) 0.0115(13)
C33 0.0234(14) 0.0252(15) 0.0276(17) 0.0013(12) 0.0048(13) 0.0078(12)
C34 0.0240(15) 0.0333(16) 0.0194(15) 0.0025(12) 0.0013(12) 0.0063(13)
C35 0.0262(16) 0.0401(18) 0.0262(17) 0.0042(14) 0.0033(13) 0.0106(14)
C36 0.0280(17) 0.061(2) 0.0275(19) 0.0036(16) 0.0046(14) 0.0211(17)
C37 0.0241(17) 0.072(3) 0.028(2) 0.0123(18) 0.0056(14) 0.0074(18)
C38 0.0267(17) 0.052(2) 0.036(2) 0.0177(17) 0.0006(15) -0.0015(16)
C39 0.0267(16) 0.0368(18) 0.0257(17) 0.0063(14) -0.0010(13) 0.0062(14)
C40 0.0330(16) 0.0222(14) 0.0269(17) 0.0066(12) 0.0111(13) 0.0084(13)
C41 0.0270(15) 0.0225(14) 0.0248(16) 0.0086(12) 0.0066(13) 0.0051(12)
C42 0.0351(17) 0.0284(16) 0.0232(17) 0.0066(13) 0.0045(14) 0.0045(14)
C43 0.0247(16) 0.0385(19) 0.038(2) 0.0177(16) 0.0005(14) 0.0054(14)
C44 0.0319(17) 0.0398(19) 0.045(2) 0.0222(17) 0.0150(16) 0.0175(16)
C45 0.0382(18) 0.0270(16) 0.0332(19) 0.0071(13) 0.0146(15) 0.0136(14)
C46 0.0256(15) 0.0246(15) 0.0302(18) 0.0045(12) 0.0031(13) 0.0067(13)
C47 0.0371(19) 0.0298(18) 0.049(2) 0.0131(16) -0.0051(17) 0.0099(15)
C48 0.039(2) 0.052(2) 0.061(3) 0.020(2) 0.016(2) 0.0089(19)
C49 0.061(3) 0.059(3) 0.052(3) 0.012(2) 0.020(2) 0.023(2)
C50 0.052(2) 0.039(2) 0.042(2) 0.0082(17) 0.0009(19) 0.0167(19)
C51 0.0343(19) 0.0355(19) 0.050(2) 0.0140(17) -0.0006(17) 0.0090(16)
C52 0.0383(19) 0.039(2) 0.041(2) 0.0148(16) 0.0055(17) 0.0143(16)
C53 0.046(2) 0.038(2) 0.080(4) 0.001(2) -0.006(2) 0.0122(19)
N1 0.0251(12) 0.0232(12) 0.0202(13) 0.0037(10) 0.0051(10) 0.0091(10)
N2 0.0316(14) 0.0240(13) 0.0235(14) 0.0053(10) 0.0080(11) 0.0112(11)
Zr1 0.02271(16) 0.02214(16) 0.02295(17) 0.00474(11) 0.00569(11) 0.00737(11)

loop_
_atom_type_symbol
_atom_type_description
_atom_type_scat_dispersion_real
_atom_type_scat_dispersion_imag
_atom_type_scat_source
C C 0.0033 0.0016 'International Tables Vol C Tables 4.2.6.8 and 6.1.1.4'
H H 0.0000 0.0000 'International Tables Vol C Tables 4.2.6.8 and 6.1.1.4'
N N 0.0061 0.0033 'International Tables Vol C Tables 4.2.6.8 and 6.1.1.4'
Zr Zr -2.9673 0.5597 'International Tables Vol C Tables 4.2.6.8 and 6.1.1.4'

loop_
_geom_angle_atom_site_label_1
_geom_angle_atom_site_label_2
_geom_angle_atom_site_label_3
_geom_angle
N1 C1 C2 117.3(3)
N1 C1 C3 126.8(3)
C2 C1 C3 115.9(3)
N2 C2 C1 111.9(3)
N2 C2 H2A 109.2
C1 C2 H2A 109.2
N2 C2 H2B 109.2
C1 C2 H2B 109.2
H2A C2 H2B 107.9
C1 C3 C4 111.8(3)
C1 C3 H3A 109.3
C4 C3 H3A 109.3
C1 C3 H3B 109.3
C4 C3 H3B 109.3
H3A C3 H3B 107.9
C9 C4 C5 118.3(3)
C9 C4 C3 120.7(3)
C5 C4 C3 120.9(3)
C6 C5 C4 120.7(3)
C6 C5 H5 119.6
C4 C5 H5 119.6
C7 C6 C5 120.0(3)
C7 C6 H6 120.0
C5 C6 H6 120.0
C6 C7 C8 120.1(3)
C6 C7 H7 119.9
C8 C7 H7 119.9
C7 C8 C9 119.8(3)
C7 C8 H8 120.1
C9 C8 H8 120.1
C8 C9 C4 120.9(3)
C8 C9 H9 119.5
C4 C9 H9 119.5
C11 C10 C15 122.0(3)
C11 C10 N1 120.2(3)
C15 C10 N1 117.8(3)
C12 C11 C10 117.9(3)
C12 C11 C16 120.4(3)
C10 C11 C16 121.6(3)
C13 C12 C11 121.3(3)
C13 C12 H12 119.3
C11 C12 H12 119.3
C12 C13 C14 119.8(3)
C12 C13 H13 120.1
C14 C13 H13 120.1
C13 C14 C15 121.0(3)
C13 C14 H14 119.5
C15 C14 H14 119.5
C14 C15 C10 117.8(3)
C14 C15 C17 120.6(3)
C10 C15 C17 121.6(3)
C11 C16 H16A 109.5
C11 C16 H16B 109.5
H16A C16 H16B 109.5
C11 C16 H16C 109.5
H16A C16 H16C 109.5
H16B C16 H16C 109.5
C15 C17 H17A 109.5
C15 C17 H17B 109.5
H17A C17 H17B 109.5
C15 C17 H17C 109.5
H17A C17 H17C 109.5
H17B C17 H17C 109.5
C19 C18 C23 119.7(3)
C19 C18 N2 121.2(3)
C23 C18 N2 119.1(3)
C20 C19 C18 118.9(4)
C20 C19 C24 118.5(4)
C18 C19 C24 122.6(3)
C21 C20 C19 121.3(4)
C21 C20 H20 119.4
C19 C20 H20 119.4
C20 C21 C22 119.8(4)
C20 C21 H21 120.1
C22 C21 H21 120.1
C21 C22 C23 121.1(4)
C21 C22 H22 119.5
C23 C22 H22 119.5
C22 C23 C18 119.1(4)
C22 C23 C25 119.4(4)
C18 C23 C25 121.5(3)
C19 C24 H24A 109.5
C19 C24 H24B 109.5
H24A C24 H24B 109.5
C19 C24 H24C 109.5
H24A C24 H24C 109.5
H24B C24 H24C 109.5
C23 C25 H25A 109.5
C23 C25 H25B 109.5
H25A C25 H25B 109.5
C23 C25 H25C 109.5
H25A C25 H25C 109.5
H25B C25 H25C 109.5
C27 C26 Zr1 87.06(18)
C27 C26 H26A 114.1
Zr1 C26 H26A 114.1
C27 C26 H26B 114.1
Zr1 C26 H26B 114.1
H26A C26 H26B 111.3
C28 C27 C32 116.9(3)
C28 C27 C26 121.6(3)
C32 C27 C26 121.0(3)
C28 C27 Zr1 96.3(2)
C32 C27 Zr1 108.3(2)
C26 C27 Zr1 59.38(16)
C29 C28 C27 121.8(3)
C29 C28 H28 119.1
C27 C28 H28 119.1
C30 C29 C28 120.3(3)
C30 C29 H29 119.9
C28 C29 H29 119.9
C29 C30 C31 119.5(3)
C29 C30 H30 120.2
C31 C30 H30 120.2
C32 C31 C30 120.9(3)
C32 C31 H31 119.5
C30 C31 H31 119.5
C31 C32 C27 120.6(3)
C31 C32 H32 119.7
C27 C32 H32 119.7
C34 C33 Zr1 109.0(2)
C34 C33 H33A 109.9
Zr1 C33 H33A 109.9
C34 C33 H33B 109.9
Zr1 C33 H33B 109.9
H33A C33 H33B 108.3
C35 C34 C39 116.6(3)
C35 C34 C33 121.6(3)
C39 C34 C33 121.8(3)
C36 C35 C34 122.0(3)
C36 C35 H35 119.0
C34 C35 H35 119.0
C35 C36 C37 120.2(4)
C35 C36 H36 119.9
C37 C36 H36 119.9
C38 C37 C36 118.9(3)
C38 C37 H37 120.5
C36 C37 H37 120.5
C37 C38 C39 121.1(4)
C37 C38 H38 119.5
C39 C38 H38 119.5
C38 C39 C34 121.1(3)
C38 C39 H39 119.4
C34 C39 H39 119.4
C41 C40 Zr1 115.1(2)
C41 C40 H40A 108.5
Zr1 C40 H40A 108.5
C41 C40 H40B 108.5
Zr1 C40 H40B 108.5
H40A C40 H40B 107.5
C42 C41 C46 116.6(3)
C42 C41 C40 121.0(3)
C46 C41 C40 122.4(3)
C43 C42 C41 122.2(3)
C43 C42 H42 118.9
C41 C42 H42 118.9
C42 C43 C44 120.4(3)
C42 C43 H43 119.8
C44 C43 H43 119.8
C43 C44 C45 119.1(3)
C43 C44 H44 120.5
C45 C44 H44 120.5
C46 C45 C44 120.0(3)
C46 C45 H45 120.0
C44 C45 H45 120.0
C45 C46 C41 121.7(3)
C45 C46 H46 119.1
C41 C46 H46 119.1
C48 C47 C52 117.9(4)
C48 C47 C53 121.6(4)
C52 C47 C53 120.4(4)
C47 C48 C49 121.1(4)
C47 C48 H48 119.4
C49 C48 H48 119.4
C50 C49 C48 120.5(4)
C50 C49 H49 119.7
C48 C49 H49 119.7
C49 C50 C51 119.3(4)
C49 C50 H50 120.4
C51 C50 H50 120.4
C50 C51 C52 120.8(4)
C50 C51 H51 119.6
C52 C51 H51 119.6
C51 C52 C47 120.3(4)
C51 C52 H52 119.9
C47 C52 H52 119.9
C47 C53 H53A 109.5
C47 C53 H53B 109.5
H53A C53 H53B 109.5
C47 C53 H53C 109.5
H53A C53 H53C 109.5
H53B C53 H53C 109.5
C1 N1 C10 116.7(3)
C1 N1 Zr1 115.3(2)
C10 N1 Zr1 127.98(19)
C18 N2 C2 111.5(2)
C18 N2 Zr1 123.3(2)
C2 N2 Zr1 123.2(2)
N2 Zr1 C26 102.00(11)
N2 Zr1 C33 99.60(11)
C26 Zr1 C33 121.70(11)
N2 Zr1 C40 145.52(11)
C26 Zr1 C40 100.34(12)
C33 Zr1 C40 90.50(12)
N2 Zr1 N1 69.94(9)
C26 Zr1 N1 116.02(10)
C33 Zr1 N1 122.22(10)
C40 Zr1 N1 76.76(10)
N2 Zr1 C27 107.42(10)
C26 Zr1 C27 33.55(11)
C33 Zr1 C27 88.29(10)
C40 Zr1 C27 105.75(11)
N1 Zr1 C27 149.49(9)

loop_
_geom_bond_atom_site_label_1
_geom_bond_atom_site_label_2
_geom_bond_distance
C1 N1 1.301(4)
C1 C2 1.480(4)
C1 C3 1.511(4)
C2 N2 1.450(4)
C2 H2A 0.9900
C2 H2B 0.9900
C3 C4 1.522(4)
C3 H3A 0.9900
C3 H3B 0.9900
C4 C9 1.389(5)
C4 C5 1.393(4)
C5 C6 1.388(5)
C5 H5 0.9500
C6 C7 1.373(5)
C6 H6 0.9500
C7 C8 1.383(5)
C7 H7 0.9500
C8 C9 1.385(5)
C8 H8 0.9500
C9 H9 0.9500
C10 C11 1.395(4)
C10 C15 1.405(4)
C10 N1 1.447(4)
C11 C12 1.393(5)
C11 C16 1.506(5)
C12 C13 1.384(5)
C12 H12 0.9500
C13 C14 1.386(5)
C13 H13 0.9500
C14 C15 1.395(5)
C14 H14 0.9500
C15 C17 1.502(5)
C16 H16A 0.9800
C16 H16B 0.9800
C16 H16C 0.9800
C17 H17A 0.9800
C17 H17B 0.9800
C17 H17C 0.9800
C18 C19 1.408(5)
C18 C23 1.417(5)
C18 N2 1.437(4)
C19 C20 1.401(5)
C19 C24 1.499(6)
C20 C21 1.378(7)
C20 H20 0.9500
C21 C22 1.383(7)
C21 H21 0.9500
C22 C23 1.394(5)
C22 H22 0.9500
C23 C25 1.505(6)
C24 H24A 0.9800
C24 H24B 0.9800
C24 H24C 0.9800
C25 H25A 0.9800
C25 H25B 0.9800
C25 H25C 0.9800
C26 C27 1.467(5)
C26 Zr1 2.284(3)
C26 H26A 0.9900
C26 H26B 0.9900
C27 C28 1.403(5)
C27 C32 1.420(4)
C27 Zr1 2.651(3)
C28 C29 1.379(5)
C28 H28 0.9500
C29 C30 1.378(5)
C29 H29 0.9500
C30 C31 1.386(5)
C30 H30 0.9500
C31 C32 1.379(5)
C31 H31 0.9500
C32 H32 0.9500
C33 C34 1.489(4)
C33 Zr1 2.287(3)
C33 H33A 0.9900
C33 H33B 0.9900
C34 C35 1.399(5)
C34 C39 1.406(5)
C35 C36 1.386(5)
C35 H35 0.9500
C36 C37 1.389(6)
C36 H36 0.9500
C37 C38 1.377(6)
C37 H37 0.9500
C38 C39 1.389(5)
C38 H38 0.9500
C39 H39 0.9500
C40 C41 1.490(4)
C40 Zr1 2.323(3)
C40 H40A 0.9900
C40 H40B 0.9900
C41 C42 1.395(5)
C41 C46 1.408(4)
C42 C43 1.379(5)
C42 H42 0.9500
C43 C44 1.382(5)
C43 H43 0.9500
C44 C45 1.397(5)
C44 H44 0.9500
C45 C46 1.382(5)
C45 H45 0.9500
C46 H46 0.9500
C47 C48 1.381(6)
C47 C52 1.401(5)
C47 C53 1.512(6)
C48 C49 1.384(7)
C48 H48 0.9500
C49 C50 1.372(6)
C49 H49 0.9500
C50 C51 1.372(6)
C50 H50 0.9500
C51 C52 1.385(6)
C51 H51 0.9500
C52 H52 0.9500
C53 H53A 0.9800
C53 H53B 0.9800
C53 H53C 0.9800
N1 Zr1 2.445(3)
N2 Zr1 2.121(3)

loop_
_geom_torsion_atom_site_label_1
_geom_torsion_atom_site_label_2
_geom_torsion_atom_site_label_3
_geom_torsion_atom_site_label_4
_geom_torsion
N1 C1 C2 N2 8.4(4)
C3 C1 C2 N2 -170.5(3)
N1 C1 C3 C4 -93.7(4)
C2 C1 C3 C4 85.1(3)
C1 C3 C4 C9 91.9(4)
C1 C3 C4 C5 -88.7(4)
C9 C4 C5 C6 0.5(5)
C3 C4 C5 C6 -178.9(3)
C4 C5 C6 C7 -1.2(5)
C5 C6 C7 C8 0.8(5)
C6 C7 C8 C9 0.1(5)
C7 C8 C9 C4 -0.7(5)
C5 C4 C9 C8 0.4(5)
C3 C4 C9 C8 179.9(3)
C15 C10 C11 C12 -4.0(5)
N1 C10 C11 C12 177.7(3)
C15 C10 C11 C16 174.2(3)
N1 C10 C11 C16 -4.0(4)
C10 C11 C12 C13 1.9(5)
C16 C11 C12 C13 -176.4(3)
C11 C12 C13 C14 1.3(5)
C12 C13 C14 C15 -2.6(5)
C13 C14 C15 C10 0.6(5)
C13 C14 C15 C17 -179.3(3)
C11 C10 C15 C14 2.8(5)
N1 C10 C15 C14 -178.9(3)
C11 C10 C15 C17 -177.3(3)
N1 C10 C15 C17 0.9(4)
C23 C18 C19 C20 -3.1(5)
N2 C18 C19 C20 177.1(3)
C23 C18 C19 C24 177.8(3)
N2 C18 C19 C24 -2.0(5)
C18 C19 C20 C21 1.2(6)
C24 C19 C20 C21 -179.6(4)
C19 C20 C21 C22 0.6(6)
C20 C21 C22 C23 -0.6(6)
C21 C22 C23 C18 -1.2(6)
C21 C22 C23 C25 178.5(4)
C19 C18 C23 C22 3.1(5)
N2 C18 C23 C22 -177.1(3)
C19 C18 C23 C25 -176.6(3)
N2 C18 C23 C25 3.3(5)
Zr1 C26 C27 C28 -77.7(3)
Zr1 C26 C27 C32 94.0(3)
C32 C27 C28 C29 -1.1(5)
C26 C27 C28 C29 171.0(3)
Zr1 C27 C28 C29 113.2(3)
C27 C28 C29 C30 0.6(5)
C28 C29 C30 C31 0.6(5)
C29 C30 C31 C32 -1.3(5)
C30 C31 C32 C27 0.8(5)
C28 C27 C32 C31 0.4(5)
C26 C27 C32 C31 -171.7(3)
Zr1 C27 C32 C31 -106.9(3)
Zr1 C33 C34 C35 -63.8(4)
Zr1 C33 C34 C39 113.8(3)
C39 C34 C35 C36 0.9(5)
C33 C34 C35 C36 178.7(3)
C34 C35 C36 C37 -0.8(6)
C35 C36 C37 C38 0.4(6)
C36 C37 C38 C39 -0.1(6)
C37 C38 C39 C34 0.3(6)
C35 C34 C39 C38 -0.7(5)
C33 C34 C39 C38 -178.4(3)
Zr1 C40 C41 C42 -91.9(3)
Zr1 C40 C41 C46 86.1(3)
C46 C41 C42 C43 -1.4(5)
C40 C41 C42 C43 176.7(3)
C41 C42 C43 C44 1.0(5)
C42 C43 C44 C45 0.2(5)
C43 C44 C45 C46 -0.8(5)
C44 C45 C46 C41 0.4(5)
C42 C41 C46 C45 0.7(5)
C40 C41 C46 C45 -177.3(3)
C52 C47 C48 C49 -0.6(6)
C53 C47 C48 C49 177.9(4)
C47 C48 C49 C50 0.7(7)
C48 C49 C50 C51 -0.1(7)
C49 C50 C51 C52 -0.4(6)
C50 C51 C52 C47 0.5(6)
C48 C47 C52 C51 0.1(6)
C53 C47 C52 C51 -178.5(4)
C2 C1 N1 C10 -177.7(3)
C3 C1 N1 C10 1.0(4)
C2 C1 N1 Zr1 2.5(3)
C3 C1 N1 Zr1 -178.8(2)
C11 C10 N1 C1 -76.3(4)
C15 C10 N1 C1 105.4(3)
C11 C10 N1 Zr1 103.5(3)
C15 C10 N1 Zr1 -74.8(3)
C19 C18 N2 C2 103.6(4)
C23 C18 N2 C2 -76.2(4)
C19 C18 N2 Zr1 -92.4(3)
C23 C18 N2 Zr1 87.7(3)
C1 C2 N2 C18 146.1(3)
C1 C2 N2 Zr1 -17.9(4)
C18 N2 Zr1 C26 -34.4(3)
C2 N2 Zr1 C26 127.7(2)
C18 N2 Zr1 C33 91.1(3)
C2 N2 Zr1 C33 -106.8(2)
C18 N2 Zr1 C40 -163.7(3)
C2 N2 Zr1 C40 -1.6(4)
C18 N2 Zr1 N1 -147.9(3)
C2 N2 Zr1 N1 14.2(2)
C18 N2 Zr1 C27 -0.1(3)
C2 N2 Zr1 C27 162.0(2)
C27 C26 Zr1 N2 103.5(2)
C27 C26 Zr1 C33 -5.9(2)
C27 C26 Zr1 C40 -103.0(2)
C27 C26 Zr1 N1 176.84(17)
C34 C33 Zr1 N2 82.2(2)
C34 C33 Zr1 C26 -167.2(2)
C34 C33 Zr1 C40 -64.7(2)
C34 C33 Zr1 N1 9.9(3)
C34 C33 Zr1 C27 -170.5(2)
C41 C40 Zr1 N2 169.9(2)
C41 C40 Zr1 C26 40.2(3)
C41 C40 Zr1 C33 -82.2(2)
C41 C40 Zr1 N1 154.7(2)
C41 C40 Zr1 C27 6.1(3)
C1 N1 Zr1 N2 -8.6(2)
C10 N1 Zr1 N2 171.5(3)
C1 N1 Zr1 C26 -102.5(2)
C10 N1 Zr1 C26 77.6(3)
C1 N1 Zr1 C33 80.2(2)
C10 N1 Zr1 C33 -99.6(3)
C1 N1 Zr1 C40 162.3(2)
C10 N1 Zr1 C40 -17.6(2)
C1 N1 Zr1 C27 -99.1(3)
C10 N1 Zr1 C27 81.1(3)
C28 C27 Zr1 N2 37.7(2)
C32 C27 Zr1 N2 158.7(2)
C26 C27 Zr1 N2 -85.5(2)
C28 C27 Zr1 C26 123.1(3)
C32 C27 Zr1 C26 -115.8(3)
C28 C27 Zr1 C33 -61.9(2)
C32 C27 Zr1 C33 59.2(2)
C26 C27 Zr1 C33 175.0(2)
C28 C27 Zr1 C40 -151.9(2)
C32 C27 Zr1 C40 -30.8(2)
C26 C27 Zr1 C40 85.0(2)
C28 C27 Zr1 N1 117.5(2)
C32 C27 Zr1 N1 -121.4(2)
C26 C27 Zr1 N1 -5.6(3)
